data_4342790
loop_
_publ_author_name
'Broering, Ellen P.'
'Dillon, Stephanie'
'Gale, Eric M.'
'Steiner, Ramsey A.'
'Telser, Joshua'
'Brunold, Thomas C.'
'Harrop, Todd C.'

_publ_section_title
;
 Accessing Ni(III)-Thiolate Versus Ni(II)-Thiyl Bonding in a Family of
 Ni-N2S2 Synthetic Models of NiSOD.
;
_journal_issue 8
_journal_name_full 'Inorganic chemistry'
_journal_page_first 3815
_journal_page_last 3828
_journal_paper_doi 10.1021/ic503124f
_journal_volume 54
_journal_year 2015
_chemical_formula_sum 'C22 H34 N4 Ni O S2'
_chemical_formula_weight 493.36
_chemical_name_systematic
;
 ?
;
_space_group_crystal_system monoclinic
_space_group_IT_number 14
_space_group_name_Hall '-P 2ybc'
_space_group_name_H-M_alt 'P 1 21/c 1'
_symmetry_space_group_name_Hall '-P 2ybc'
_symmetry_space_group_name_H-M 'P 1 21/c 1'
_atom_sites_solution_hydrogens geom
_audit_creation_method SHELXL-2013
_cell_angle_alpha 90
_cell_angle_beta 100.5850(10)
_cell_angle_gamma 90
_cell_formula_units_Z 8
_cell_length_a 20.0499(12)
_cell_length_b 11.8010(7)
_cell_length_c 20.4272(13)
_cell_measurement_reflns_used 9922
_cell_measurement_temperature 100(2)
_cell_measurement_theta_max 30.50
_cell_measurement_theta_min 2.62
_cell_volume 4751.0(5)
_computing_cell_refinement 'Bruker SAINT'
_computing_data_collection 'Bruker APEX2'
_computing_data_reduction 'Bruker SAINT'
_computing_molecular_graphics 'Bruker SHELXTL'
_computing_publication_material 'Bruker SHELXTL'
_computing_structure_refinement 'SHELXL-2013 (Sheldrick, 2013)'
_computing_structure_solution 'SHELXS-97 (Sheldrick 2008)'
_diffrn_ambient_temperature 100(2)
_diffrn_measured_fraction_theta_full 1.000
_diffrn_measured_fraction_theta_max 0.998
_diffrn_measurement_device_type 'Bruker SMART APEX-II CCD'
_diffrn_measurement_method 'OMEGA SCAN'
_diffrn_radiation_type MoK\a
_diffrn_radiation_wavelength 0.71073
_diffrn_reflns_av_R_equivalents 0.0368
_diffrn_reflns_av_unetI/netI 0.0278
_diffrn_reflns_laue_measured_fraction_full 1.000
_diffrn_reflns_laue_measured_fraction_max 0.998
_diffrn_reflns_limit_h_max 28
_diffrn_reflns_limit_h_min -28
_diffrn_reflns_limit_k_max 16
_diffrn_reflns_limit_k_min -16
_diffrn_reflns_limit_l_max 29
_diffrn_reflns_limit_l_min -29
_diffrn_reflns_number 75036
_diffrn_reflns_point_group_measured_fraction_full 1.000
_diffrn_reflns_point_group_measured_fraction_max 0.998
_diffrn_reflns_theta_full 25.242
_diffrn_reflns_theta_max 30.519
_diffrn_reflns_theta_min 2.002
_exptl_absorpt_coefficient_mu 1.014
_exptl_absorpt_correction_T_max 0.7461
_exptl_absorpt_correction_T_min 0.6314
_exptl_absorpt_correction_type multi-scan
_exptl_absorpt_process_details 'BRUKER SADABS'
_exptl_crystal_colour red
_exptl_crystal_density_diffrn 1.379
_exptl_crystal_description plate
_exptl_crystal_F_000 2096
_exptl_crystal_size_max 0.260
_exptl_crystal_size_mid 0.200
_exptl_crystal_size_min 0.030
_refine_diff_density_max 0.696
_refine_diff_density_min -0.651
_refine_diff_density_rms 0.075
_refine_ls_extinction_method none
_refine_ls_goodness_of_fit_ref 1.021
_refine_ls_hydrogen_treatment constr
_refine_ls_matrix_type full
_refine_ls_number_parameters 541
_refine_ls_number_reflns 14491
_refine_ls_number_restraints 0
_refine_ls_restrained_S_all 1.021
_refine_ls_R_factor_all 0.0492
_refine_ls_R_factor_gt 0.0371
_refine_ls_shift/su_max 0.002
_refine_ls_shift/su_mean 0.000
_refine_ls_structure_factor_coef Fsqd
_refine_ls_weighting_details 'w=1/[\s^2^(Fo^2^)+(0.0513P)^2^+3.8565P] where P=(Fo^2^+2Fc^2^)/3'
_refine_ls_weighting_scheme calc
_refine_ls_wR_factor_gt 0.0959
_refine_ls_wR_factor_ref 0.1028
_reflns_Friedel_coverage 0.000
_reflns_number_gt 11889
_reflns_number_total 14491
_reflns_threshold_expression 'I > 2\s(I)'
_cod_data_source_file ic503124f_si_004.cif
_cod_data_source_block j1
_cod_depositor_comments 'Adding full bibliography for 4342789--4342791.cif.'
_cod_database_code 4342790
_shelx_space_group_comment
;
The symmetry employed for this shelxl refinement is uniquely defined
by the following loop, which should always be used as a source of
symmetry information in preference to the above space-group names.
They are only intended as comments.
;
_shelx_estimated_absorpt_t_min 0.779
_shelx_estimated_absorpt_t_max 0.970
_shelxl_version_number 2013-3

loop_
_space_group_symop_operation_xyz
'x, y, z'
'-x, y+1/2, -z+1/2'
'-x, -y, -z'
'x, -y-1/2, z-1/2'

loop_
_atom_site_label
_atom_site_type_symbol
_atom_site_fract_x
_atom_site_fract_y
_atom_site_fract_z
_atom_site_U_iso_or_equiv
_atom_site_adp_type
_atom_site_occupancy
_atom_site_site_symmetry_order
_atom_site_calc_flag
_atom_site_refinement_flags_posn
_atom_site_refinement_flags_adp
Ni1 Ni 0.39551(2) 0.84189(2) 0.30619(2) 0.01286(5) Uani 1 1 d . .
Ni2 Ni 0.14843(2) 1.19768(2) 0.54288(2) 0.01906(6) Uani 1 1 d . .
S1 S 0.39186(2) 0.83771(4) 0.20050(2) 0.01942(9) Uani 1 1 d . .
S2 S 0.45002(2) 1.00593(3) 0.31136(2) 0.01582(8) Uani 1 1 d . .
S3 S 0.13108(3) 1.25145(5) 0.44009(2) 0.02822(11) Uani 1 1 d . .
S4 S 0.19510(2) 1.03827(4) 0.51557(2) 0.02354(10) Uani 1 1 d . .
N1 N 0.34944(8) 0.70338(12) 0.29783(7) 0.0157(3) Uani 1 1 d . .
N2 N 0.40081(7) 0.81426(12) 0.40088(7) 0.0145(3) Uani 1 1 d . .
N3 N 0.29332(8) 1.35719(13) 0.43347(8) 0.0198(3) Uani 1 1 d . .
H3A H 0.3108 1.4254 0.4410 0.024 Uiso 1 1 calc R U
H3B H 0.2541 1.3409 0.4447 0.024 Uiso 1 1 calc R U
N4 N 0.12197(10) 0.71798(17) -0.15977(9) 0.0319(4) Uani 1 1 d . .
N5 N 0.10502(9) 1.33054(15) 0.56298(9) 0.0266(3) Uani 1 1 d . .
N6 N 0.16335(8) 1.17717(13) 0.63874(7) 0.0185(3) Uani 1 1 d . .
N7 N 0.04722(10) 0.67495(15) 0.63836(10) 0.0324(4) Uani 1 1 d . .
H7A H 0.0689 0.6151 0.6572 0.039 Uiso 1 1 calc R U
H7B H 0.0038 0.6839 0.6390 0.039 Uiso 1 1 calc R U
N8 N 0.61475(7) 0.71530(12) 0.37580(7) 0.0161(3) Uani 1 1 d . .
O1 O 0.30602(8) 0.56264(12) 0.35671(7) 0.0271(3) Uani 1 1 d . .
O2 O 0.05954(9) 1.41959(15) 0.64610(9) 0.0398(4) Uani 1 1 d . .
C1 C 0.37002(10) 0.68743(15) 0.18645(9) 0.0195(3) Uani 1 1 d . .
H1A H 0.3478 0.6753 0.1396 0.023 Uiso 1 1 calc R U
H1B H 0.4116 0.6404 0.1956 0.023 Uiso 1 1 calc R U
C2 C 0.32241(9) 0.65426(16) 0.23274(8) 0.0193(3) Uani 1 1 d . .
H2A H 0.2762 0.6837 0.2157 0.023 Uiso 1 1 calc R U
H2B H 0.3199 0.5707 0.2361 0.023 Uiso 1 1 calc R U
C3 C 0.33892(9) 0.65167(15) 0.35238(9) 0.0177(3) Uani 1 1 d . .
C4 C 0.37340(9) 0.71338(14) 0.41331(8) 0.0171(3) Uani 1 1 d . .
C5 C 0.37896(10) 0.66994(16) 0.47718(9) 0.0228(4) Uani 1 1 d . .
H5A H 0.3592 0.5989 0.4843 0.027 Uiso 1 1 calc R U
C6 C 0.41364(10) 0.73151(16) 0.53044(9) 0.0228(4) Uani 1 1 d . .
H6A H 0.4189 0.7027 0.5745 0.027 Uiso 1 1 calc R U
C7 C 0.44052(9) 0.83596(15) 0.51826(9) 0.0197(3) Uani 1 1 d . .
H7 H 0.4637 0.8805 0.5541 0.024 Uiso 1 1 calc R U
C8 C 0.43318(9) 0.87473(15) 0.45319(8) 0.0169(3) Uani 1 1 d . .
H8A H 0.4516 0.9465 0.4452 0.020 Uiso 1 1 calc R U
C9 C 0.40171(8) 1.10593(14) 0.34756(8) 0.0149(3) Uani 1 1 d . .
C10 C 0.42642(9) 1.21713(14) 0.35808(8) 0.0165(3) Uani 1 1 d . .
H10A H 0.4687 1.2363 0.3463 0.020 Uiso 1 1 calc R U
C11 C 0.39050(9) 1.29930(15) 0.38530(8) 0.0176(3) Uani 1 1 d . .
H11A H 0.4084 1.3738 0.3918 0.021 Uiso 1 1 calc R U
C12 C 0.32806(9) 1.27424(14) 0.40341(8) 0.0165(3) Uani 1 1 d . .
C13 C 0.30297(9) 1.16396(15) 0.39310(9) 0.0183(3) Uani 1 1 d . .
H13A H 0.2607 1.1450 0.4049 0.022 Uiso 1 1 calc R U
C14 C 0.33928(9) 1.08159(14) 0.36571(9) 0.0177(3) Uani 1 1 d . .
H14A H 0.3213 1.0071 0.3592 0.021 Uiso 1 1 calc R U
C15 C 0.17726(17) 0.5624(3) -0.21830(17) 0.0606(9) Uani 1 1 d . .
H15A H 0.2140 0.5064 -0.2108 0.091 Uiso 1 1 calc R U
H15B H 0.1844 0.6149 -0.2535 0.091 Uiso 1 1 calc R U
H15C H 0.1337 0.5235 -0.2317 0.091 Uiso 1 1 calc R U
C16 C 0.17675(13) 0.6280(2) -0.15448(14) 0.0435(6) Uani 1 1 d . .
H16A H 0.2215 0.6648 -0.1407 0.052 Uiso 1 1 calc R U
H16B H 0.1707 0.5738 -0.1191 0.052 Uiso 1 1 calc R U
C17 C 0.19349(15) 0.8263(3) -0.06097(13) 0.0465(6) Uani 1 1 d . .
H17A H 0.1904 0.8587 -0.0175 0.070 Uiso 1 1 calc R U
H17B H 0.2045 0.8863 -0.0904 0.070 Uiso 1 1 calc R U
H17C H 0.2292 0.7684 -0.0554 0.070 Uiso 1 1 calc R U
C18 C 0.12586(13) 0.7724(2) -0.09147(11) 0.0385(5) Uani 1 1 d . .
H18A H 0.0903 0.8314 -0.0951 0.046 Uiso 1 1 calc R U
H18B H 0.1150 0.7139 -0.0604 0.046 Uiso 1 1 calc R U
C19 C 0.08764(16) 0.9043(2) -0.22151(15) 0.0487(7) Uani 1 1 d . .
H19A H 0.1008 0.9562 -0.2544 0.073 Uiso 1 1 calc R U
H19B H 0.0886 0.9445 -0.1794 0.073 Uiso 1 1 calc R U
H19C H 0.0417 0.8758 -0.2380 0.073 Uiso 1 1 calc R U
C20 C 0.13638(12) 0.8066(2) -0.21047(11) 0.0333(5) Uani 1 1 d . .
H20A H 0.1827 0.8369 -0.1953 0.040 Uiso 1 1 calc R U
H20B H 0.1358 0.7682 -0.2537 0.040 Uiso 1 1 calc R U
C21 C 0.03561(18) 0.5714(3) -0.14295(17) 0.0659(10) Uani 1 1 d . .
H21A H -0.0109 0.5467 -0.1603 0.099 Uiso 1 1 calc R U
H21B H 0.0398 0.5919 -0.0959 0.099 Uiso 1 1 calc R U
H21C H 0.0672 0.5097 -0.1474 0.099 Uiso 1 1 calc R U
C22 C 0.05221(13) 0.6731(2) -0.18185(13) 0.0404(6) Uani 1 1 d . .
H22A H 0.0465 0.6520 -0.2295 0.048 Uiso 1 1 calc R U
H22B H 0.0193 0.7341 -0.1780 0.048 Uiso 1 1 calc R U
C23 C 0.11341(12) 1.4006(2) 0.45470(12) 0.0357(5) Uani 1 1 d . .
H23A H 0.1565 1.4429 0.4669 0.043 Uiso 1 1 calc R U
H23B H 0.0871 1.4345 0.4136 0.043 Uiso 1 1 calc R U
C24 C 0.07332(12) 1.4081(2) 0.51046(11) 0.0343(5) Uani 1 1 d . .
H24A H 0.0742 1.4866 0.5278 0.041 Uiso 1 1 calc R U
H24B H 0.0255 1.3861 0.4941 0.041 Uiso 1 1 calc R U
C25 C 0.09426(11) 1.34497(18) 0.62420(10) 0.0268(4) Uani 1 1 d . .
C26 C 0.13205(10) 1.25753(16) 0.66983(9) 0.0217(3) Uani 1 1 d . .
C27 C 0.13688(11) 1.26066(18) 0.73821(10) 0.0265(4) Uani 1 1 d . .
H27A H 0.1124 1.3157 0.7582 0.032 Uiso 1 1 calc R U
C28 C 0.17795(11) 1.18232(18) 0.77734(9) 0.0262(4) Uani 1 1 d . .
H28A H 0.1831 1.1842 0.8245 0.031 Uiso 1 1 calc R U
C29 C 0.21132(10) 1.10145(17) 0.74620(9) 0.0240(4) Uani 1 1 d . .
H29A H 0.2401 1.0473 0.7718 0.029 Uiso 1 1 calc R U
C30 C 0.20219(9) 1.10043(16) 0.67689(9) 0.0204(3) Uani 1 1 d . .
H30A H 0.2242 1.0434 0.6558 0.024 Uiso 1 1 calc R U
C31 C 0.15182(9) 0.93035(16) 0.55139(9) 0.0211(3) Uani 1 1 d . .
C32 C 0.08274(10) 0.93891(17) 0.55327(10) 0.0248(4) Uani 1 1 d . .
H32A H 0.0585 1.0044 0.5353 0.030 Uiso 1 1 calc R U
C33 C 0.04848(11) 0.85408(18) 0.58084(11) 0.0279(4) Uani 1 1 d . .
H33A H 0.0016 0.8630 0.5817 0.033 Uiso 1 1 calc R U
C34 C 0.08193(11) 0.75608(17) 0.60722(10) 0.0261(4) Uani 1 1 d . .
C35 C 0.15070(11) 0.74578(18) 0.60480(10) 0.0282(4) Uani 1 1 d . .
H35A H 0.1746 0.6795 0.6219 0.034 Uiso 1 1 calc R U
C36 C 0.18474(10) 0.83176(17) 0.57754(10) 0.0255(4) Uani 1 1 d . .
H36A H 0.2317 0.8229 0.5768 0.031 Uiso 1 1 calc R U
C37 C 0.61739(10) 0.89482(16) 0.44692(9) 0.0228(4) Uani 1 1 d . .
H37A H 0.6488 0.9467 0.4746 0.034 Uiso 1 1 calc R U
H37B H 0.5870 0.8607 0.4738 0.034 Uiso 1 1 calc R U
H37C H 0.5906 0.9368 0.4098 0.034 Uiso 1 1 calc R U
C38 C 0.65749(9) 0.80209(15) 0.41982(9) 0.0191(3) Uani 1 1 d . .
H38A H 0.6890 0.8380 0.3939 0.023 Uiso 1 1 calc R U
H38B H 0.6853 0.7620 0.4579 0.023 Uiso 1 1 calc R U
C39 C 0.71216(10) 0.56994(18) 0.39503(11) 0.0275(4) Uani 1 1 d . .
H39A H 0.7393 0.5219 0.3708 0.041 Uiso 1 1 calc R U
H39B H 0.6881 0.5223 0.4225 0.041 Uiso 1 1 calc R U
H39C H 0.7421 0.6226 0.4237 0.041 Uiso 1 1 calc R U
C40 C 0.66108(9) 0.63639(15) 0.34574(9) 0.0197(3) Uani 1 1 d . .
H40A H 0.6861 0.6820 0.3176 0.024 Uiso 1 1 calc R U
H40B H 0.6324 0.5819 0.3162 0.024 Uiso 1 1 calc R U
C41 C 0.52514(10) 0.56287(17) 0.38314(11) 0.0272(4) Uani 1 1 d . .
H41A H 0.5007 0.5266 0.4149 0.041 Uiso 1 1 calc R U
H41B H 0.5512 0.5056 0.3638 0.041 Uiso 1 1 calc R U
H41C H 0.4926 0.5990 0.3476 0.041 Uiso 1 1 calc R U
C42 C 0.57297(10) 0.65159(16) 0.41885(9) 0.0205(3) Uani 1 1 d . .
H42A H 0.5460 0.7073 0.4392 0.025 Uiso 1 1 calc R U
H42B H 0.6044 0.6142 0.4555 0.025 Uiso 1 1 calc R U
C43 C 0.59906(11) 0.86363(17) 0.28272(9) 0.0246(4) Uani 1 1 d . .
H43A H 0.5649 0.8952 0.2468 0.037 Uiso 1 1 calc R U
H43B H 0.6364 0.8312 0.2639 0.037 Uiso 1 1 calc R U
H43C H 0.6166 0.9239 0.3142 0.037 Uiso 1 1 calc R U
C44 C 0.56699(9) 0.77204(15) 0.31855(9) 0.0194(3) Uani 1 1 d . .
H44A H 0.5482 0.7131 0.2858 0.023 Uiso 1 1 calc R U
H44B H 0.5286 0.8056 0.3362 0.023 Uiso 1 1 calc R U

loop_
_atom_site_aniso_label
_atom_site_aniso_U_11
_atom_site_aniso_U_22
_atom_site_aniso_U_33
_atom_site_aniso_U_23
_atom_site_aniso_U_13
_atom_site_aniso_U_12
Ni1 0.01740(10) 0.01053(9) 0.01067(9) 0.00022(7) 0.00260(7) -0.00111(7)
Ni2 0.01772(11) 0.02339(12) 0.01612(11) 0.00260(9) 0.00322(8) 0.00111(9)
S1 0.0311(2) 0.01544(19) 0.01249(18) 0.00029(14) 0.00596(16) -0.00289(16)
S2 0.01907(19) 0.01186(17) 0.01726(18) 0.00033(14) 0.00524(15) -0.00069(14)
S3 0.0236(2) 0.0423(3) 0.0195(2) 0.0088(2) 0.00615(17) -0.0002(2)
S4 0.0224(2) 0.0266(2) 0.0235(2) -0.00522(18) 0.00921(17) -0.00356(17)
N1 0.0209(7) 0.0138(6) 0.0122(6) -0.0021(5) 0.0025(5) -0.0027(5)
N2 0.0178(7) 0.0133(6) 0.0125(6) -0.0001(5) 0.0029(5) -0.0006(5)
N3 0.0231(7) 0.0168(7) 0.0205(7) -0.0035(6) 0.0065(6) -0.0002(6)
N4 0.0333(9) 0.0357(10) 0.0265(9) 0.0104(7) 0.0047(7) 0.0007(8)
N5 0.0273(8) 0.0285(9) 0.0231(8) 0.0071(7) 0.0021(6) 0.0091(7)
N6 0.0191(7) 0.0188(7) 0.0172(7) -0.0004(5) 0.0027(5) 0.0015(6)
N7 0.0407(10) 0.0232(9) 0.0345(10) 0.0010(7) 0.0102(8) -0.0041(7)
N8 0.0165(6) 0.0153(7) 0.0162(6) -0.0027(5) 0.0026(5) 0.0001(5)
O1 0.0408(8) 0.0210(7) 0.0202(6) -0.0009(5) 0.0074(6) -0.0148(6)
O2 0.0496(10) 0.0341(9) 0.0373(9) 0.0052(7) 0.0123(8) 0.0231(8)
C1 0.0259(9) 0.0176(8) 0.0159(7) -0.0044(6) 0.0065(6) -0.0044(7)
C2 0.0235(8) 0.0208(8) 0.0138(7) -0.0045(6) 0.0037(6) -0.0064(7)
C3 0.0236(8) 0.0149(7) 0.0150(7) -0.0011(6) 0.0045(6) -0.0030(6)
C4 0.0229(8) 0.0143(7) 0.0142(7) -0.0014(6) 0.0037(6) -0.0018(6)
C5 0.0332(10) 0.0192(8) 0.0167(8) 0.0014(6) 0.0060(7) -0.0049(7)
C6 0.0326(10) 0.0220(9) 0.0140(7) 0.0014(6) 0.0049(7) 0.0010(7)
C7 0.0244(9) 0.0198(8) 0.0139(7) -0.0035(6) 0.0010(6) 0.0011(7)
C8 0.0216(8) 0.0142(7) 0.0143(7) -0.0016(6) 0.0019(6) -0.0007(6)
C9 0.0188(8) 0.0124(7) 0.0127(7) 0.0012(5) 0.0014(6) -0.0003(6)
C10 0.0181(8) 0.0154(7) 0.0163(7) 0.0004(6) 0.0036(6) -0.0020(6)
C11 0.0224(8) 0.0128(7) 0.0174(7) -0.0011(6) 0.0034(6) -0.0035(6)
C12 0.0214(8) 0.0147(7) 0.0130(7) 0.0000(6) 0.0022(6) 0.0005(6)
C13 0.0179(8) 0.0157(8) 0.0214(8) 0.0006(6) 0.0042(6) -0.0016(6)
C14 0.0185(8) 0.0128(7) 0.0214(8) -0.0001(6) 0.0029(6) -0.0021(6)
C15 0.065(2) 0.0424(16) 0.0638(19) -0.0116(14) -0.0172(15) 0.0193(14)
C16 0.0401(13) 0.0362(13) 0.0478(14) 0.0016(11) -0.0090(11) 0.0047(10)
C17 0.0532(16) 0.0536(16) 0.0329(12) -0.0023(11) 0.0080(11) -0.0135(13)
C18 0.0372(12) 0.0506(15) 0.0267(10) 0.0081(10) 0.0032(9) -0.0083(11)
C19 0.0678(19) 0.0346(13) 0.0491(15) 0.0154(12) 0.0245(14) 0.0103(12)
C20 0.0367(12) 0.0372(12) 0.0268(10) 0.0043(9) 0.0081(9) -0.0058(9)
C21 0.066(2) 0.067(2) 0.0557(18) 0.0241(16) -0.0124(15) -0.0336(17)
C22 0.0360(12) 0.0456(14) 0.0372(12) 0.0087(11) 0.0004(10) -0.0111(10)
C23 0.0352(11) 0.0372(12) 0.0342(11) 0.0165(10) 0.0052(9) 0.0052(9)
C24 0.0338(11) 0.0374(12) 0.0310(11) 0.0142(9) 0.0042(9) 0.0159(9)
C25 0.0282(10) 0.0247(9) 0.0272(10) 0.0034(8) 0.0038(8) 0.0088(8)
C26 0.0233(9) 0.0199(8) 0.0217(8) 0.0003(7) 0.0034(7) 0.0056(7)
C27 0.0329(10) 0.0252(10) 0.0216(9) -0.0035(7) 0.0054(8) 0.0077(8)
C28 0.0339(10) 0.0284(10) 0.0160(8) -0.0006(7) 0.0038(7) 0.0046(8)
C29 0.0266(9) 0.0245(9) 0.0202(8) 0.0030(7) 0.0025(7) 0.0058(7)
C30 0.0227(8) 0.0188(8) 0.0201(8) 0.0008(6) 0.0049(7) 0.0033(7)
C31 0.0217(8) 0.0221(9) 0.0193(8) -0.0054(7) 0.0034(7) -0.0017(7)
C32 0.0229(9) 0.0223(9) 0.0295(10) 0.0009(7) 0.0059(7) -0.0001(7)
C33 0.0236(9) 0.0266(10) 0.0348(11) -0.0015(8) 0.0088(8) -0.0019(8)
C34 0.0325(10) 0.0219(9) 0.0242(9) -0.0048(7) 0.0057(8) -0.0040(8)
C35 0.0333(11) 0.0226(9) 0.0269(10) -0.0022(8) 0.0011(8) 0.0043(8)
C36 0.0228(9) 0.0274(10) 0.0253(9) -0.0054(8) 0.0019(7) 0.0026(7)
C37 0.0270(9) 0.0198(9) 0.0206(8) -0.0071(7) 0.0020(7) 0.0013(7)
C38 0.0195(8) 0.0181(8) 0.0188(8) -0.0047(6) 0.0013(6) -0.0017(6)
C39 0.0251(9) 0.0253(10) 0.0306(10) -0.0062(8) 0.0010(8) 0.0087(7)
C40 0.0207(8) 0.0184(8) 0.0207(8) -0.0056(6) 0.0057(6) 0.0016(6)
C41 0.0261(9) 0.0210(9) 0.0369(11) -0.0052(8) 0.0117(8) -0.0050(7)
C42 0.0229(8) 0.0200(8) 0.0199(8) -0.0009(6) 0.0077(7) -0.0008(7)
C43 0.0334(10) 0.0217(9) 0.0189(8) 0.0001(7) 0.0053(7) 0.0003(7)
C44 0.0202(8) 0.0181(8) 0.0187(8) -0.0016(6) 0.0007(6) 0.0017(6)

loop_
_atom_type_symbol
_atom_type_description
_atom_type_scat_dispersion_real
_atom_type_scat_dispersion_imag
_atom_type_scat_source
C C 0.0033 0.0016 'International Tables Vol C Tables 4.2.6.8 and 6.1.1.4'
H H 0.0000 0.0000 'International Tables Vol C Tables 4.2.6.8 and 6.1.1.4'
N N 0.0061 0.0033 'International Tables Vol C Tables 4.2.6.8 and 6.1.1.4'
O O 0.0106 0.0060 'International Tables Vol C Tables 4.2.6.8 and 6.1.1.4'
S S 0.1246 0.1234 'International Tables Vol C Tables 4.2.6.8 and 6.1.1.4'
Ni Ni 0.3393 1.1124 'International Tables Vol C Tables 4.2.6.8 and 6.1.1.4'

loop_
_geom_angle_atom_site_label_1
_geom_angle_atom_site_label_2
_geom_angle_atom_site_label_3
_geom_angle
N1 Ni1 N2 83.12(6)
N1 Ni1 S1 87.88(4)
N2 Ni1 S1 168.97(4)
N1 Ni1 S2 177.51(4)
N2 Ni1 S2 99.36(4)
S1 Ni1 S2 89.621(18)
N5 Ni2 N6 82.82(7)
N5 Ni2 S3 88.21(5)
N6 Ni2 S3 170.05(5)
N5 Ni2 S4 177.14(6)
N6 Ni2 S4 98.87(5)
S3 Ni2 S4 90.27(2)
C1 S1 Ni1 98.18(6)
C9 S2 Ni1 107.39(6)
C23 S3 Ni2 97.21(8)
C31 S4 Ni2 104.15(6)
C3 N1 C2 119.64(15)
C3 N1 Ni1 118.66(12)
C2 N1 Ni1 121.64(11)
C4 N2 C8 117.99(14)
C4 N2 Ni1 112.57(11)
C8 N2 Ni1 129.05(12)
C22 N4 C18 108.36(18)
C22 N4 C16 113.6(2)
C18 N4 C16 108.37(18)
C22 N4 C20 108.73(17)
C18 N4 C20 110.24(18)
C16 N4 C20 107.52(18)
C25 N5 C24 119.32(18)
C25 N5 Ni2 118.63(14)
C24 N5 Ni2 121.26(14)
C30 N6 C26 117.86(16)
C30 N6 Ni2 129.32(13)
C26 N6 Ni2 112.71(12)
C38 N8 C40 109.36(13)
C38 N8 C42 107.56(13)
C40 N8 C42 111.88(14)
C38 N8 C44 111.39(14)
C40 N8 C44 107.66(13)
C42 N8 C44 109.02(13)
C2 C1 S1 108.17(12)
N1 C2 C1 107.16(14)
O1 C3 N1 127.95(17)
O1 C3 C4 121.21(16)
N1 C3 C4 110.83(15)
N2 C4 C5 122.40(16)
N2 C4 C3 114.39(14)
C5 C4 C3 123.18(16)
C4 C5 C6 119.15(17)
C7 C6 C5 118.77(17)
C6 C7 C8 119.27(16)
N2 C8 C7 122.38(16)
C10 C9 C14 117.31(15)
C10 C9 S2 118.76(13)
C14 C9 S2 123.93(13)
C11 C10 C9 121.38(16)
C10 C11 C12 120.97(16)
C11 C12 C13 118.13(16)
C11 C12 N3 120.45(16)
C13 C12 N3 121.37(16)
C14 C13 C12 120.70(16)
C13 C14 C9 121.51(16)
C15 C16 N4 114.5(2)
C17 C18 N4 116.2(2)
C19 C20 N4 115.21(19)
N4 C22 C21 114.2(2)
C24 C23 S3 108.96(16)
N5 C24 C23 107.21(17)
O2 C25 N5 128.83(19)
O2 C25 C26 120.75(19)
N5 C25 C26 110.41(17)
N6 C26 C27 122.58(17)
N6 C26 C25 114.47(16)
C27 C26 C25 122.91(17)
C26 C27 C28 119.18(18)
C29 C28 C27 118.65(18)
C28 C29 C30 119.20(17)
N6 C30 C29 122.44(17)
C36 C31 C32 116.87(18)
C36 C31 S4 121.62(15)
C32 C31 S4 121.50(15)
C31 C32 C33 121.70(19)
C34 C33 C32 121.01(19)
C35 C34 C33 117.85(19)
C35 C34 N7 122.2(2)
C33 C34 N7 119.85(19)
C34 C35 C36 120.70(19)
C31 C36 C35 121.87(19)
N8 C38 C37 114.96(15)
N8 C40 C39 115.88(15)
N8 C42 C41 115.53(15)
C43 C44 N8 114.96(15)

loop_
_geom_bond_atom_site_label_1
_geom_bond_atom_site_label_2
_geom_bond_distance
Ni1 N1 1.8698(14)
Ni1 N2 1.9450(14)
Ni1 S1 2.1474(5)
Ni1 S2 2.2160(5)
Ni2 N5 1.8750(17)
Ni2 N6 1.9410(15)
Ni2 S3 2.1597(5)
Ni2 S4 2.2175(6)
S1 C1 1.8366(18)
S2 C9 1.7722(17)
S3 C23 1.830(3)
S4 C31 1.773(2)
N1 C3 1.321(2)
N1 C2 1.461(2)
N2 C4 1.355(2)
N2 C8 1.348(2)
N3 C12 1.406(2)
N4 C22 1.486(3)
N4 C18 1.525(3)
N4 C16 1.518(3)
N4 C20 1.536(3)
N5 C25 1.318(3)
N5 C24 1.464(3)
N6 C30 1.346(2)
N6 C26 1.358(2)
N7 C34 1.403(3)
N8 C38 1.520(2)
N8 C40 1.522(2)
N8 C42 1.520(2)
N8 C44 1.524(2)
O1 C3 1.252(2)
O2 C25 1.255(2)
C1 C2 1.513(2)
C3 C4 1.497(2)
C4 C5 1.387(2)
C5 C6 1.385(3)
C6 C7 1.386(3)
C7 C8 1.388(2)
C9 C10 1.405(2)
C9 C14 1.399(2)
C10 C11 1.384(2)
C11 C12 1.401(2)
C12 C13 1.397(2)
C13 C14 1.392(2)
C15 C16 1.518(4)
C17 C18 1.523(4)
C19 C20 1.501(4)
C21 C22 1.510(4)
C23 C24 1.513(3)
C25 C26 1.499(3)
C26 C27 1.383(3)
C27 C28 1.389(3)
C28 C29 1.385(3)
C29 C30 1.394(3)
C31 C36 1.395(3)
C31 C32 1.396(3)
C32 C33 1.390(3)
C33 C34 1.395(3)
C34 C35 1.394(3)
C35 C36 1.395(3)
C37 C38 1.521(2)
C39 C40 1.516(3)
C41 C42 1.514(3)
C43 C44 1.513(3)

loop_
_geom_hbond_atom_site_label_D
_geom_hbond_atom_site_label_H
_geom_hbond_atom_site_label_A
_geom_hbond_distance_DH
_geom_hbond_distance_HA
_geom_hbond_distance_DA
_geom_hbond_angle_DHA
_geom_hbond_site_symmetry_A
N3 H3A O1 0.88 2.35 2.924(2) 122.7 1_565
N7 H7A O2 0.88 2.32 3.025(2) 136.9 1_545
